data_4503302
loop_
_publ_author_name
'Chandran, Sreekant K.'
'Nath, Naba K.'
'Roy, Saikat'
'Nangia, Ashwini'

_publ_section_title
;
 Polymorphism in Fuchsones
;
_journal_issue 1
_journal_name_full 'Crystal Growth &amp; Design'
_journal_page_first 140
_journal_paper_doi 10.1021/cg700977w
_journal_volume 8
_journal_year 2008
_chemical_formula_moiety 'C31 H22 O'
_chemical_formula_sum 'C31 H22 O'
_chemical_formula_weight 410.49
_chemical_name_common 2,6-Diphenylfuchsone
_chemical_name_systematic
; 
 2,6-Diphenyl-4-(diphenylmethylene)-cyclohexa-2,5-dienone 
;
_space_group_IT_number 60
_symmetry_cell_setting orthorhombic
_symmetry_space_group_name_Hall '-P 2n 2ab'
_symmetry_space_group_name_H-M 'P b c n'
_atom_sites_solution_hydrogens geom
_atom_sites_solution_primary direct
_atom_sites_solution_secondary difmap
_audit_creation_method SHELXL-97
_cell_angle_alpha 90.00
_cell_angle_beta 90.00
_cell_angle_gamma 90.00
_cell_formula_units_Z 4
_cell_length_a 8.0562(6)
_cell_length_b 23.5228(19)
_cell_length_c 11.5384(9)
_cell_measurement_reflns_used 3738
_cell_measurement_temperature 100(2)
_cell_measurement_theta_max 26.00
_cell_measurement_theta_min 2.47
_cell_volume 2186.6(3)
_computing_cell_refinement 'Bruker SMART'
_computing_data_collection 'Bruker SMART'
_computing_data_reduction 'Bruker SAINT'
_computing_molecular_graphics 'Bruker SHELXTL'
_computing_publication_material 'Bruker SHELXTL'
_computing_structure_refinement 'SHELXL-97 (Sheldrick, 1997)'
_computing_structure_solution 'SHELXS-97 (Sheldrick, 1990)'
_diffrn_ambient_temperature 100(2)
_diffrn_measured_fraction_theta_full 0.999
_diffrn_measured_fraction_theta_max 0.999
_diffrn_measurement_device_type 'CCD area detector'
_diffrn_measurement_method 'phi and omega scans'
_diffrn_radiation_monochromator graphite
_diffrn_radiation_source 'fine-focus sealed tube'
_diffrn_radiation_type MoK\a
_diffrn_radiation_wavelength 0.71073
_diffrn_reflns_av_R_equivalents 0.0387
_diffrn_reflns_av_sigmaI/netI 0.0280
_diffrn_reflns_limit_h_max 9
_diffrn_reflns_limit_h_min -6
_diffrn_reflns_limit_k_max 28
_diffrn_reflns_limit_k_min -29
_diffrn_reflns_limit_l_max 14
_diffrn_reflns_limit_l_min -14
_diffrn_reflns_number 11347
_diffrn_reflns_theta_full 26.02
_diffrn_reflns_theta_max 26.02
_diffrn_reflns_theta_min 1.73
_exptl_absorpt_coefficient_mu 0.074
_exptl_absorpt_correction_type none
_exptl_crystal_colour yellow
_exptl_crystal_density_diffrn 1.247
_exptl_crystal_density_method 'not measured'
_exptl_crystal_description needle
_exptl_crystal_F_000 864
_exptl_crystal_size_max 0.52
_exptl_crystal_size_mid 0.35
_exptl_crystal_size_min 0.16
_refine_diff_density_max 0.259
_refine_diff_density_min -0.210
_refine_diff_density_rms 0.044
_refine_ls_extinction_method none
_refine_ls_goodness_of_fit_ref 1.181
_refine_ls_hydrogen_treatment constr
_refine_ls_matrix_type full
_refine_ls_number_parameters 147
_refine_ls_number_reflns 2157
_refine_ls_number_restraints 0
_refine_ls_restrained_S_all 1.181
_refine_ls_R_factor_all 0.0652
_refine_ls_R_factor_gt 0.0577
_refine_ls_shift/su_max 0.000
_refine_ls_shift/su_mean 0.000
_refine_ls_structure_factor_coef Fsqd
_refine_ls_weighting_details 'calc w=1/[\s^2^(Fo^2^)+(0.0414P)^2^+1.3812P] where P=(Fo^2^+2Fc^2^)/3'
_refine_ls_weighting_scheme calc
_refine_ls_wR_factor_gt 0.1213
_refine_ls_wR_factor_ref 0.1249
_reflns_number_gt 1950
_reflns_number_total 2157
_reflns_threshold_expression >2sigma(I)
_cod_data_source_file cg700977w-file015.cif
_cod_data_source_block pbcn
_cod_depositor_comments
;
The following automatic conversions were performed:

'_symmetry_cell_setting' value 'Orthorhombic' changed to
'orthorhombic' according to
/home/saulius/struct/CIF-dictionaries/cif_core.dic dictionary named
'cif_core.dic' version 2.4.1 from 2010-06-29.

Automatic conversion script
Id: cif_fix_values 1715 2011-07-08 13:25:40Z adriana 
;
_cod_original_sg_symbol_Hall '-P 2n 2ab  '
_cod_original_sg_symbol_H-M 'Pbcn '
_cod_database_code 4503302

loop_
_symmetry_equiv_pos_as_xyz
'x, y, z'
'-x+1/2, -y+1/2, z+1/2'
'-x, y, -z+1/2'
'x+1/2, -y+1/2, -z'
'-x, -y, -z'
'x-1/2, y-1/2, -z-1/2'
'x, -y, z-1/2'
'-x-1/2, y-1/2, z'

loop_
_atom_site_label
_atom_site_type_symbol
_atom_site_fract_x
_atom_site_fract_y
_atom_site_fract_z
_atom_site_U_iso_or_equiv
_atom_site_adp_type
_atom_site_occupancy
_atom_site_symmetry_multiplicity
_atom_site_calc_flag
_atom_site_refinement_flags
O1 O 0.0000 0.39413(7) 0.2500 0.0289(4) Uani 1 2 d S
C4 C 0.0000 0.56904(10) 0.2500 0.0223(5) Uani 1 2 d S
C6 C -0.0950(2) 0.66153(7) 0.16456(15) 0.0233(4) Uani 1 1 d .
C2 C 0.1165(2) 0.47935(7) 0.32362(15) 0.0213(4) Uani 1 1 d .
C3 C 0.1129(2) 0.53685(7) 0.32167(15) 0.0214(4) Uani 1 1 d .
H3 H 0.1883 0.5570 0.3698 0.026 Uiso 1 1 calc R
C11 C -0.0778(2) 0.65361(7) 0.04528(15) 0.0239(4) Uani 1 1 d .
H11 H -0.0064 0.6247 0.0166 0.029 Uiso 1 1 calc R
C1 C 0.0000 0.44649(10) 0.2500 0.0216(5) Uani 1 2 d S
C5 C 0.0000 0.62732(11) 0.2500 0.0235(5) Uani 1 2 d S
C13 C 0.3207(2) 0.40059(8) 0.36159(18) 0.0310(5) Uani 1 1 d .
H13 H 0.3016 0.3863 0.2858 0.037 Uiso 1 1 calc R
C15 C 0.4622(2) 0.39360(8) 0.54442(19) 0.0344(5) Uani 1 1 d .
H15 H 0.5384 0.3745 0.5938 0.041 Uiso 1 1 calc R
C12 C 0.2360(2) 0.44895(7) 0.39936(15) 0.0220(4) Uani 1 1 d .
C9 C -0.2703(3) 0.72973(8) 0.00932(17) 0.0301(5) Uani 1 1 d .
H9 H -0.3304 0.7528 -0.0436 0.036 Uiso 1 1 calc R
C16 C 0.3803(2) 0.44172(9) 0.58249(17) 0.0317(5) Uani 1 1 d .
H16 H 0.4011 0.4561 0.6580 0.038 Uiso 1 1 calc R
C17 C 0.2680(2) 0.46900(8) 0.51065(16) 0.0263(4) Uani 1 1 d .
H17 H 0.2118 0.5019 0.5378 0.032 Uiso 1 1 calc R
C7 C -0.2007(3) 0.70438(8) 0.20429(16) 0.0314(5) Uani 1 1 d .
H7 H -0.2126 0.7105 0.2853 0.038 Uiso 1 1 calc R
C10 C -0.1652(2) 0.68789(8) -0.03147(16) 0.0267(4) Uani 1 1 d .
H10 H -0.1525 0.6825 -0.1126 0.032 Uiso 1 1 calc R
C8 C -0.2880(3) 0.73797(8) 0.12750(18) 0.0343(5) Uani 1 1 d .
H8 H -0.3603 0.7667 0.1557 0.041 Uiso 1 1 calc R
C14 C 0.4321(3) 0.37348(8) 0.4340(2) 0.0367(5) Uani 1 1 d .
H14 H 0.4888 0.3406 0.4073 0.044 Uiso 1 1 calc R

loop_
_atom_site_aniso_label
_atom_site_aniso_U_11
_atom_site_aniso_U_22
_atom_site_aniso_U_33
_atom_site_aniso_U_23
_atom_site_aniso_U_13
_atom_site_aniso_U_12
O1 0.0276(10) 0.0203(9) 0.0386(11) 0.000 -0.0057(9) 0.000
C4 0.0214(13) 0.0221(12) 0.0236(12) 0.000 0.0006(10) 0.000
C6 0.0240(10) 0.0189(8) 0.0269(9) -0.0002(7) -0.0060(8) -0.0040(7)
C2 0.0176(9) 0.0246(9) 0.0217(8) 0.0007(7) 0.0030(7) 0.0005(7)
C3 0.0183(9) 0.0243(9) 0.0216(8) -0.0014(7) -0.0012(7) -0.0015(7)
C11 0.0214(9) 0.0221(9) 0.0281(9) -0.0009(7) 0.0007(8) -0.0043(7)
C1 0.0195(13) 0.0200(12) 0.0252(12) 0.000 0.0045(10) 0.000
C5 0.0208(13) 0.0263(13) 0.0234(12) 0.000 -0.0013(11) 0.000
C13 0.0251(10) 0.0283(10) 0.0396(11) -0.0043(8) -0.0064(9) 0.0030(8)
C15 0.0243(10) 0.0338(10) 0.0450(12) 0.0136(9) -0.0091(9) 0.0013(9)
C12 0.0153(8) 0.0232(9) 0.0275(9) 0.0031(7) -0.0002(7) -0.0027(7)
C9 0.0324(11) 0.0250(9) 0.0328(10) 0.0082(8) -0.0100(9) -0.0027(8)
C16 0.0239(10) 0.0449(12) 0.0263(10) 0.0056(9) -0.0019(8) -0.0015(9)
C17 0.0210(9) 0.0297(9) 0.0284(9) 0.0011(8) 0.0029(8) 0.0009(8)
C7 0.0395(12) 0.0295(10) 0.0252(9) -0.0066(8) -0.0096(9) 0.0076(9)
C10 0.0281(10) 0.0292(9) 0.0227(9) 0.0057(8) -0.0012(8) -0.0093(8)
C8 0.0391(12) 0.0271(10) 0.0367(11) -0.0055(9) -0.0087(9) 0.0087(9)
C14 0.0277(11) 0.0252(10) 0.0572(14) -0.0031(9) -0.0093(10) 0.0060(8)

loop_
_atom_type_symbol
_atom_type_description
_atom_type_scat_dispersion_real
_atom_type_scat_dispersion_imag
_atom_type_scat_source
C C 0.0033 0.0016 'International Tables Vol C Tables 4.2.6.8 and 6.1.1.4'
H H 0.0000 0.0000 'International Tables Vol C Tables 4.2.6.8 and 6.1.1.4'
O O 0.0106 0.0060 'International Tables Vol C Tables 4.2.6.8 and 6.1.1.4'

loop_
_geom_angle_atom_site_label_1
_geom_angle_atom_site_label_2
_geom_angle_atom_site_label_3
_geom_angle
_geom_angle_site_symmetry_1
_geom_angle_site_symmetry_3
C5 C4 C3 121.64(11) . 3
C5 C4 C3 121.64(11) . .
C3 C4 C3 116.7(2) 3 .
C11 C6 C7 118.69(16) . .
C11 C6 C5 122.11(16) . .
C7 C6 C5 119.16(15) . .
C3 C2 C1 119.83(16) . .
C3 C2 C12 120.39(16) . .
C1 C2 C12 119.78(15) . .
C2 C3 C4 123.20(17) . .
C2 C3 H3 118.4 . .
C4 C3 H3 118.4 . .
C10 C11 C6 120.08(17) . .
C10 C11 H11 120.0 . .
C6 C11 H11 120.0 . .
O1 C1 C2 121.40(10) . .
O1 C1 C2 121.40(10) . 3
C2 C1 C2 117.2(2) . 3
C4 C5 C6 122.82(10) . .
C4 C5 C6 122.82(10) . 3
C6 C5 C6 114.4(2) . 3
C14 C13 C12 120.31(19) . .
C14 C13 H13 119.8 . .
C12 C13 H13 119.8 . .
C14 C15 C16 119.35(18) . .
C14 C15 H15 120.3 . .
C16 C15 H15 120.3 . .
C17 C12 C13 118.26(17) . .
C17 C12 C2 120.01(16) . .
C13 C12 C2 121.72(16) . .
C10 C9 C8 119.91(17) . .
C10 C9 H9 120.0 . .
C8 C9 H9 120.0 . .
C15 C16 C17 120.08(18) . .
C15 C16 H16 120.0 . .
C17 C16 H16 120.0 . .
C16 C17 C12 121.07(18) . .
C16 C17 H17 119.5 . .
C12 C17 H17 119.5 . .
C8 C7 C6 120.89(18) . .
C8 C7 H7 119.6 . .
C6 C7 H7 119.6 . .
C9 C10 C11 120.46(17) . .
C9 C10 H10 119.8 . .
C11 C10 H10 119.8 . .
C7 C8 C9 119.97(19) . .
C7 C8 H8 120.0 . .
C9 C8 H8 120.0 . .
C15 C14 C13 120.91(19) . .
C15 C14 H14 119.5 . .
C13 C14 H14 119.5 . .

loop_
_geom_bond_atom_site_label_1
_geom_bond_atom_site_label_2
_geom_bond_distance
_geom_bond_site_symmetry_2
O1 C1 1.232(3) .
C4 C5 1.371(3) .
C4 C3 1.444(2) 3
C4 C3 1.444(2) .
C6 C11 1.396(2) .
C6 C7 1.397(3) .
C6 C5 1.485(2) .
C2 C3 1.353(2) .
C2 C1 1.483(2) .
C2 C12 1.483(2) .
C3 H3 0.9500 .
C11 C10 1.389(3) .
C11 H11 0.9500 .
C1 C2 1.483(2) 3
C5 C6 1.485(2) 3
C13 C14 1.382(3) .
C13 C12 1.396(3) .
C13 H13 0.9500 .
C15 C14 1.381(3) .
C15 C16 1.382(3) .
C15 H15 0.9500 .
C12 C17 1.392(3) .
C9 C10 1.381(3) .
C9 C8 1.385(3) .
C9 H9 0.9500 .
C16 C17 1.385(3) .
C16 H16 0.9500 .
C17 H17 0.9500 .
C7 C8 1.380(3) .
C7 H7 0.9500 .
C10 H10 0.9500 .
C8 H8 0.9500 .
C14 H14 0.9500 .
